data_4113725
loop_
_publ_author_name
'Wenlin Huang'
'Louis Todaro'
'Lynn C. Francesconi'
'Tatyana Polenova'

_publ_contact_author_address
;
Department of Chemistry
City University of New York- Hunter College
695 Park Avenue
New York, NY 10021
United States of America
;
_publ_contact_author_email tpolenov@hunter.cuny.edu
_publ_contact_author_name 'Dr. Tatyana Polenova'
_publ_section_title
;
 51V Magic Angle Spinning NMR Spectroscopy of Six-Coordinate Lindqvist
 Oxoanions: A Sensitive Probe for the Electronic Environment in
 Vanadium-Containing Polyoxometalates. Counterions Dictate the 51V Fine
 Structure Constants in Polyoxometalate Solids
;
_journal_name_full 'Journal of the American Chemical Society'
_journal_page_first 5928
_journal_page_last 5938
_journal_paper_doi 10.1021/ja029246p
_journal_volume 125
_journal_year 2003
_chemical_formula_sum 'C48 H108 N3 O19 V W5'
_chemical_formula_weight 2001.536
_chemical_name_systematic
; 
? 
;
_space_group_IT_number 15
_symmetry_cell_setting monoclinic
_symmetry_space_group_name_Hall '-C 2yc'
_symmetry_space_group_name_H-M 'C 1 2/c 1'
_atom_sites_solution_hydrogens geom
_atom_sites_solution_primary direct
_atom_sites_solution_secondary difmap
_audit_creation_method manual
_cell_angle_alpha 90
_cell_angle_beta 128.10(2)
_cell_angle_gamma 90
_cell_formula_units_Z 8
_cell_length_a 30.090(6)
_cell_length_b 18.390(3)
_cell_length_c 31.967(6)
_cell_measurement_reflns_used 7289
_cell_measurement_temperature 295(2)
_cell_measurement_theta_max 60
_cell_measurement_theta_min 2.161
_cell_volume 13920(6)
_computing_structure_refinement 'SHELXL-97 (Sheldrick, 1997)'
_computing_structure_solution 'SHELXS-97 (Sheldrick, 1990)'
_diffrn_ambient_temperature 295(2)
_diffrn_measurement_device_type 'CCD area detector'
_diffrn_measurement_method 'phi and omega scans'
_diffrn_radiation_type CuK\a
_diffrn_reflns_av_R_equivalents 0.078
_diffrn_reflns_number 7289
_diffrn_reflns_theta_max 60
_diffrn_reflns_theta_min 2.161
_exptl_absorpt_coefficient_mu 166.30
_exptl_absorpt_correction_type multi-scan
_exptl_absorpt_process_details ' '
_exptl_crystal_colour yellow
_exptl_crystal_density_diffrn not_measured
_exptl_crystal_density_meas ?
_exptl_crystal_F_000 1312
_exptl_crystal_size_max 0.25
_exptl_crystal_size_mid 0.16
_exptl_crystal_size_min 0.05
_refine_diff_density_max 1.47
_refine_diff_density_min -1.44
_refine_ls_extinction_method none
_refine_ls_hydrogen_treatment mixed
_refine_ls_matrix_type full
_refine_ls_number_parameters 450
_refine_ls_number_reflns 7289
_refine_ls_number_restraints 0
_refine_ls_R_factor_all 0.078
_refine_ls_structure_factor_coef Fsqd
_refine_ls_weighting_details 'calc w=1/[\s^2^(Fo^2^)+(0.0767P)^2^+1.0418P] where P=(Fo^2^+2Fc^2^)/3'
_refine_ls_weighting_scheme calc
_refine_ls_wR_factor_ref 0.094
_reflns_number_gt 7289
_reflns_number_total 10328
_reflns_threshold_expression >2sigma(I)
_cod_data_source_file ja029246psi20030204_050642.cif
_cod_data_source_block tab2s
_cod_depositor_comments
;
The following automatic conversions were performed:

'_exptl_crystal_density_meas' value 'not_measured' was changed to '?'
- the value is perceived as not measured.

Automatic conversion script
Id: cif_fix_values 3008 2015-01-20 13:52:24Z robertas 
;
_cod_original_cell_volume 13919.8(55)
_cod_original_formula_sum 'C48 H108 N3 V W5 O19'
_cod_database_code 4113725

loop_
_symmetry_equiv_pos_as_xyz
'x, y, z'
'-x, y, -z+1/2'
'x+1/2, y+1/2, z'
'-x+1/2, y+1/2, -z+1/2'
'-x, -y, -z'
'x, -y, z-1/2'
'-x+1/2, -y+1/2, -z'
'x+1/2, -y+1/2, z-1/2'

loop_
_atom_site_label
_atom_site_type_symbol
_atom_site_fract_x
_atom_site_fract_y
_atom_site_fract_z
_atom_site_adp_type
_atom_site_occupancy
_atom_site_symmetry_multiplicity
_atom_site_calc_flag
W1 W 0.058327 1.093166 0.310594 Uani 1 1 d
W2 W 0.058275 0.916445 0.310352 Uani 1 1 d
W3 W -0.051395 1.004742 0.281018 Uani 1 1 d
W4 W 0.035807 0.616668 0.022747 Uani 1 1 d
W5 W -0.078288 0.540787 -0.081325 Uani 1 1 d
W6 W 0.045693 0.480632 -0.035741 Uani 1 1 d
O1 O -0.027630 0.521104 -0.094174 Uani 1 1 d
O2 O -0.134449 0.574595 -0.139715 Uani 1 1 d
O8 O -0.039592 0.625760 -0.051154 Uani 1 1 d
O9 O -0.009366 0.612021 0.044188 Uani 1 1 d
O10 O 0.062682 0.701851 0.039053 Uani 1 1 d
O11 O 0.065652 0.579014 -0.012118 Uani 1 1 d
O14 O -0.101753 0.545113 -0.039491 Uani 1 1 d
O15 O 0.081511 0.467500 -0.058340 Uani 1 1 d
O16 O 0.005423 1.078763 0.321035 Uani 1 1 d
O18 O 0.090765 1.078161 0.277032 Uani 1 1 d
O19 O 0.092367 1.004060 0.344420 Uani 1 1 d
O22 O 0.004111 0.930722 0.320069 Uani 1 1 d
O23 O -0.088513 1.008031 0.302467 Uani 1 1 d
O24 O 0.000000 1.004321 0.250000 Uani 1 1 d
O25 O 0.000000 0.500000 0.000000 Uani 1 1 d
O26 O 0.101186 1.159323 0.353542 Uani 1 1 d
O27 O -0.090237 0.932225 0.224481 Uani 1 1 d
O28 O 0.091122 0.560684 0.085112 Uani 1 1 d
O29 O 0.000000 0.860819 0.250000 Uani 1 1 d
O30 O 0.000000 1.148891 0.250000 Uani 1 1 d
O31 O 0.100469 0.848852 0.352252 Uani 1 1 d
N1 N 0.449552 0.230449 0.330926 Uani 1 1 d
N2 N 0.258458 0.018495 0.440114 Uani 1 1 d
N3 N -0.062491 0.750021 -0.160238 Uani 1 1 d
C1 C 0.225717 0.041444 0.382101 Uani 1 1 d
C3 C 0.286730 -0.054611 0.451288 Uani 1 1 d
C4 C 0.307953 0.073804 0.471664 Uani 1 1 d
C5 C 0.406222 0.284567 0.291926 Uani 1 1 d
C6 C 0.480840 0.255730 0.389295 Uani 1 1 d
C8 C 0.424907 0.160212 0.328984 Uani 1 1 d
C9 C 0.392186 0.120030 0.270837 Uani 1 1 d
C10 C 0.214839 0.025948 0.450398 Uani 1 1 d
C11 C 0.268278 -0.202374 0.433727 Uani 1 1 d
C12 C 0.363023 0.298516 0.299626 Uani 1 1 d
C13 C 0.314794 0.353771 0.252425 Uani 1 1 d
C14 C 0.492002 0.227662 0.317776 Uani 1 1 d
C15 C 0.541346 0.175954 0.354360 Uani 1 1 d
C16 C 0.206624 0.000822 0.549756 Uani 1 1 d
C17 C 0.289463 0.153427 0.467178 Uani 1 1 d
C18 C 0.571911 0.168942 0.332584 Uani 1 1 d
C20 C 0.509605 0.331882 0.404088 Uani 1 1 d
C21 C 0.538618 0.352607 0.464384 Uani 1 1 d
C22 C 0.184289 -0.005413 0.501499 Uani 1 1 d
C23 C 0.339378 0.196268 0.509162 Uani 1 1 d
C25 C 0.263389 0.032414 0.364193 Uani 1 1 d
C26 C 0.620346 0.131873 0.364944 Uani 1 1 d
C27 C 0.370888 0.049072 0.274050 Uani 1 1 d
C28 C 0.239684 0.007711 0.510271 Uani 1 1 d
C29 C 0.271667 0.371831 0.260992 Uani 1 1 d
C30 C 0.340501 0.007820 0.222538 Uani 1 1 d
C31 C 0.255845 0.083691 0.284549 Uani 1 1 d
C32 C 0.325504 0.278532 0.507858 Uani 1 1 d
C33 C -0.086841 0.773048 -0.216584 Uani 1 1 d
C34 C -0.131595 0.714547 -0.257915 Uani 1 1 d
C35 C -0.156693 0.742099 -0.317279 Uani 1 1 d
C36 C -0.204693 0.686449 -0.359073 Uani 1 1 d
C37 C -0.022767 0.817519 -0.129602 Uani 1 1 d
C38 C 0.010224 0.808382 -0.069313 Uani 1 1 d
C39 C 0.076504 0.884905 0.022502 Uani 1 1 d
C40 C -0.027762 0.678723 -0.145410 Uani 1 1 d
C41 C 0.014986 0.683833 -0.159362 Uani 1 1 d
C42 C 0.036212 0.596760 -0.150215 Uani 1 1 d
C43 C -0.104628 0.733866 -0.150491 Uani 1 1 d
C44 C -0.141915 0.801059 -0.163469 Uani 1 1 d
C45 C 0.038255 0.889713 -0.045231 Uani 1 1 d
C46 C -0.182693 0.777732 -0.150272 Uani 1 1 d
C47 C -0.219898 0.837193 -0.158260 Uani 1 1 d
C48 C 0.076231 0.597424 -0.161131 Uani 1 1 d
C50 C 0.227326 0.070751 0.305781 Uani 1 1 d
C52 C 0.243508 -0.123419 0.417563 Uani 1 1 d
C53 C 0.577751 0.304490 0.483283 Uani 1 1 d

loop_
_atom_type_symbol
_atom_type_description
_atom_type_scat_dispersion_real
_atom_type_scat_dispersion_imag
_atom_type_scat_source
C C 0.0033 0.0016 'International Tables Vol C Tables 4.2.6.8 and 6.1.1.4'
H H 0.0000 0.0000 'International Tables Vol C Tables 4.2.6.8 and 6.1.1.4'
N N 0.0061 0.0033 'International Tables Vol C Tables 4.2.6.8 and 6.1.1.4'
O O 0.0106 0.0060 'International Tables Vol C Tables 4.2.6.8 and 6.1.1.4'
V V 0.3005 0.5294 'International Tables Vol C Tables 4.2.6.8 and 6.1.1.4'
